data_4501314
loop_
_publ_author_name
'Hao, Hong-Jun'
'Sun, Di'
'Liu, Fu-Jing'
'Huang, Rong-Bin'
'Zheng, Lan-Sun'

_publ_section_title
;
 Discrete Octamer Water Cluster and 1D T5(2) Water Tape Trapped in Two
 Luminescent Zn(II)/1,2-Bis(imidazol-1&#x2032;-yl)ethane/Dicarboxylate
 Hosts: From 2D (4,4) Net to 3D 5-Fold Interpenetrated Diamond Network
;
_journal_issue 12
_journal_name_full 'Crystal Growth &amp; Design'
_journal_page_first 5475
_journal_paper_doi 10.1021/cg201067q
_journal_volume 11
_journal_year 2011
_chemical_formula_moiety 'C16 H22 N4 O4 Zn, 3(H2 O)'
_chemical_formula_sum 'C16 H28 N4 O7 Zn'
_chemical_formula_weight 453.79
_chemical_name_systematic
; 
 ? 
;
_space_group_IT_number 19
_symmetry_cell_setting orthorhombic
_symmetry_space_group_name_Hall 'P 2ac 2ab'
_symmetry_space_group_name_H-M 'P 21 21 21'
_atom_sites_solution_hydrogens geom
_atom_sites_solution_primary direct
_atom_sites_solution_secondary difmap
_audit_creation_method SHELXL-97
_cell_angle_alpha 90.00
_cell_angle_beta 90.00
_cell_angle_gamma 90.00
_cell_formula_units_Z 4
_cell_length_a 6.5568(11)
_cell_length_b 15.078(3)
_cell_length_c 20.543(3)
_cell_measurement_reflns_used 6632
_cell_measurement_temperature 173(2)
_cell_measurement_theta_max 56.760
_cell_measurement_theta_min 4.801
_cell_volume 2031.0(6)
_computing_structure_refinement 'SHELXL-97 (Sheldrick, 1997)'
_computing_structure_solution 'SHELXS-97 (Sheldrick, 1990)'
_diffrn_ambient_temperature 173(2)
_diffrn_measured_fraction_theta_full 0.998
_diffrn_measured_fraction_theta_max 0.998
_diffrn_measurement_device_type 'Rigaku RAXIS-RAPID Imaging Plate'
_diffrn_measurement_method \w
_diffrn_radiation_monochromator graphite
_diffrn_radiation_source 'fine-focus sealed tube'
_diffrn_radiation_type MoK\a
_diffrn_radiation_wavelength 0.71073
_diffrn_reflns_av_R_equivalents 0.0261
_diffrn_reflns_av_sigmaI/netI 0.0383
_diffrn_reflns_limit_h_max 5
_diffrn_reflns_limit_h_min -7
_diffrn_reflns_limit_k_max 16
_diffrn_reflns_limit_k_min -17
_diffrn_reflns_limit_l_max 24
_diffrn_reflns_limit_l_min -24
_diffrn_reflns_number 10140
_diffrn_reflns_theta_full 25.00
_diffrn_reflns_theta_max 25.00
_diffrn_reflns_theta_min 1.68
_diffrn_standards_decay_% 0
_exptl_absorpt_coefficient_mu 1.254
_exptl_absorpt_correction_T_max 0.8849
_exptl_absorpt_correction_T_min 0.7875
_exptl_absorpt_correction_type multi-scan
_exptl_absorpt_process_details '(ABSCOR; Higashi, 1995)'
_exptl_crystal_colour pale-yellow
_exptl_crystal_density_diffrn 1.484
_exptl_crystal_density_method 'not measured'
_exptl_crystal_description block
_exptl_crystal_F_000 952
_exptl_crystal_size_max 0.20
_exptl_crystal_size_mid 0.20
_exptl_crystal_size_min 0.10
_refine_diff_density_max 0.502
_refine_diff_density_min -0.321
_refine_diff_density_rms 0.061
_refine_ls_abs_structure_details 'Flack H D (1983), Acta Cryst. A39, 876-881'
_refine_ls_abs_structure_Flack 0.047(12)
_refine_ls_extinction_method SHELXL
_refine_ls_goodness_of_fit_ref 1.049
_refine_ls_hydrogen_treatment constr
_refine_ls_matrix_type full
_refine_ls_number_parameters 307
_refine_ls_number_reflns 3567
_refine_ls_number_restraints 0
_refine_ls_restrained_S_all 1.049
_refine_ls_R_factor_all 0.0331
_refine_ls_R_factor_gt 0.0322
_refine_ls_shift/su_max 0.000
_refine_ls_shift/su_mean 0.000
_refine_ls_structure_factor_coef Fsqd
_refine_ls_weighting_details 'calc w=1/[\s^2^(Fo^2^)+(0.0521P)^2^+0.1697P] where P=(Fo^2^+2Fc^2^)/3'
_refine_ls_weighting_scheme calc
_refine_ls_wR_factor_gt 0.0820
_refine_ls_wR_factor_ref 0.0826
_reflns_number_gt 3483
_reflns_number_total 3567
_reflns_threshold_expression >2sigma(I)
_cod_data_source_file cg201067q_si_002.cif
_cod_data_source_block p2
_cod_depositor_comments
;
The following automatic conversions were performed:

'_symmetry_cell_setting' value 'Orthorhombic' changed to
'orthorhombic' according to
/home/saulius/struct/CIF-dictionaries/cif_core.dic dictionary named
'cif_core.dic' version 2.4.1 from 2010-06-29.

Automatic conversion script
Id: cif_fix_values 1715 2011-07-08 13:25:40Z adriana 
;
_cod_original_sg_symbol_H-M P212121
_cod_database_code 4501314

loop_
_symmetry_equiv_pos_as_xyz
'x, y, z'
'-x+1/2, -y, z+1/2'
'-x, y+1/2, -z+1/2'
'x+1/2, -y+1/2, -z'

loop_
_atom_site_label
_atom_site_type_symbol
_atom_site_fract_x
_atom_site_fract_y
_atom_site_fract_z
_atom_site_U_iso_or_equiv
_atom_site_adp_type
_atom_site_occupancy
_atom_site_symmetry_multiplicity
_atom_site_calc_flag
_atom_site_refinement_flags
Zn1 Zn 0.14868(5) 0.51362(2) 0.187834(13) 0.02049(11) Uani 1 1 d .
C1 C -0.8481(14) 0.1401(6) 0.2539(4) 0.0233(16) Uani 0.50 1 d P
H1A H -0.7983 0.0968 0.2235 0.028 Uiso 0.50 1 d PR
C1' C -0.7893(14) 0.1244(6) 0.2777(4) 0.033(2) Uani 0.50 1 d P
H1'A H -0.7195 0.0738 0.2602 0.039 Uiso 0.50 1 d PR
C2 C -1.0145(5) 0.2050(2) 0.32768(14) 0.0294(7) Uani 1 1 d .
H2A H -1.1206 0.2186 0.3576 0.035 Uiso 1 1 calc R
C3 C -0.8809(6) 0.2637(2) 0.30446(16) 0.0481(10) Uani 1 1 d .
H3A H -0.8682 0.3273 0.3177 0.058 Uiso 1 1 calc R
C4 C -0.6379(10) 0.2657(4) 0.2120(3) 0.0247(12) Uani 0.50 1 d P
H4A H -0.6289 0.2334 0.1719 0.030 Uiso 0.50 1 d PR
H4B H -0.6720 0.3261 0.2020 0.030 Uiso 0.50 1 d PR
C4' C -0.5171(15) 0.2352(7) 0.2521(5) 0.049(3) Uani 0.50 1 d P
H4'A H -0.4460 0.2642 0.2870 0.058 Uiso 0.50 1 d PR
H4'B H -0.4394 0.1844 0.2388 0.058 Uiso 0.50 1 d PR
C5 C -0.4327(13) 0.2603(6) 0.2472(3) 0.0290(17) Uani 0.50 1 d P
H5A H -0.3912 0.1998 0.2530 0.035 Uiso 0.50 1 d PR
H5B H -0.4453 0.2871 0.2894 0.035 Uiso 0.50 1 d PR
C5' C -0.5356(10) 0.2993(5) 0.1965(4) 0.0339(15) Uani 0.50 1 d P
H5'A H -0.6230 0.3474 0.2090 0.041 Uiso 0.50 1 d PR
H5'B H -0.5971 0.2688 0.1605 0.041 Uiso 0.50 1 d PR
C6 C -0.1806(11) 0.3836(5) 0.2281(3) 0.0264(16) Uani 0.50 1 d P
H6A H -0.1960 0.4121 0.2696 0.032 Uiso 0.50 1 d PR
C6' C -0.2421(12) 0.4073(5) 0.1995(4) 0.0304(16) Uani 0.50 1 d P
H6'A H -0.3052 0.4515 0.2264 0.036 Uiso 0.50 1 d PR
C7 C -0.2048(5) 0.2897(3) 0.14199(18) 0.0445(9) Uani 1 1 d .
H7A H -0.2304 0.2339 0.1171 0.053 Uiso 1 1 calc R
C8 C -0.0502(6) 0.3457(2) 0.13326(16) 0.0389(8) Uani 1 1 d .
H8A H 0.0499 0.3403 0.1001 0.047 Uiso 1 1 calc R
C9 C 0.2595(4) 0.49211(19) 0.31648(13) 0.0283(6) Uani 1 1 d .
C10 C 0.4076(5) 0.4831(2) 0.37332(14) 0.0372(8) Uani 1 1 d .
H10A H 0.5414 0.4636 0.3561 0.045 Uiso 1 1 calc R
H10B H 0.4269 0.5423 0.3932 0.045 Uiso 1 1 calc R
C11 C 0.3428(6) 0.4197(3) 0.42532(16) 0.0517(10) Uani 1 1 d .
H11A H 0.3287 0.3598 0.4061 0.062 Uiso 1 1 calc R
H11B H 0.2073 0.4378 0.4419 0.062 Uiso 1 1 calc R
C12 C 0.4924(6) 0.4151(3) 0.48227(16) 0.0492(10) Uani 1 1 d .
H12A H 0.5188 0.4761 0.4980 0.059 Uiso 1 1 calc R
H12B H 0.4278 0.3818 0.5183 0.059 Uiso 1 1 calc R
C13 C 0.6949(5) 0.3717(2) 0.46597(15) 0.0363(8) Uani 1 1 d .
H13A H 0.7639 0.4070 0.4318 0.044 Uiso 1 1 calc R
H13B H 0.6686 0.3118 0.4480 0.044 Uiso 1 1 calc R
C14 C 0.8383(5) 0.3630(2) 0.52487(14) 0.0326(7) Uani 1 1 d .
H14A H 0.7693 0.3283 0.5593 0.039 Uiso 1 1 calc R
H14B H 0.9622 0.3301 0.5116 0.039 Uiso 1 1 calc R
C15 C 0.9000(5) 0.4523(2) 0.55210(14) 0.0339(7) Uani 1 1 d .
H15A H 0.7784 0.4809 0.5714 0.041 Uiso 1 1 calc R
H15B H 0.9477 0.4903 0.5159 0.041 Uiso 1 1 calc R
C16 C 1.0655(5) 0.4477(2) 0.60303(15) 0.0332(7) Uani 1 1 d .
N1 N -0.9780(4) 0.12314(17) 0.30272(13) 0.0286(6) Uani 1 1 d .
N2 N -0.7962(9) 0.2264(4) 0.2536(3) 0.0206(12) Uani 0.50 1 d P
N2' N -0.7162(10) 0.2071(4) 0.2758(3) 0.0322(15) Uani 0.50 1 d P
N3 N -0.2772(8) 0.3100(4) 0.2089(3) 0.0212(12) Uani 0.50 1 d P
N3' N -0.3366(9) 0.3322(4) 0.1784(3) 0.0262(11) Uani 0.50 1 d P
N4 N -0.0550(4) 0.41217(16) 0.17860(13) 0.0275(6) Uani 1 1 d .
O1 O 0.3396(3) 0.49521(15) 0.26055(9) 0.0334(5) Uani 1 1 d .
O1W O 1.1696(3) 0.64442(15) 0.51189(9) 0.0354(5) Uani 1 1 d .
H1WA H 1.1216 0.6918 0.5283 0.042 Uiso 1 1 d R
H1WB H 1.1816 0.6049 0.5412 0.042 Uiso 1 1 d R
O2 O 0.0736(3) 0.49372(15) 0.32540(9) 0.0328(5) Uani 1 1 d .
O2W O 1.5309(3) 0.68588(16) 0.45519(11) 0.0396(6) Uani 1 1 d .
H2WA H 1.4326 0.6584 0.4730 0.048 Uiso 1 1 d R
H2WB H 1.6252 0.6491 0.4465 0.048 Uiso 1 1 d R
O3 O 1.1773(3) 0.51633(17) 0.61029(9) 0.0383(5) Uani 1 1 d .
O3W O 0.8842(4) 0.61031(17) 0.41359(11) 0.0423(6) Uani 1 1 d .
H3WA H 0.9402 0.5751 0.3867 0.051 Uiso 1 1 d R
H3WB H 0.9689 0.6212 0.4439 0.051 Uiso 1 1 d R
O4 O 1.0906(4) 0.38205(19) 0.63658(11) 0.0497(7) Uani 1 1 d .

loop_
_atom_site_aniso_label
_atom_site_aniso_U_11
_atom_site_aniso_U_22
_atom_site_aniso_U_33
_atom_site_aniso_U_23
_atom_site_aniso_U_13
_atom_site_aniso_U_12
Zn1 0.01904(17) 0.02017(17) 0.02227(16) -0.00157(12) 0.00218(13) 0.00168(12)
C1 0.025(4) 0.021(4) 0.024(4) -0.002(3) 0.007(4) 0.002(3)
C1' 0.028(5) 0.019(4) 0.052(6) 0.004(4) 0.005(4) -0.007(3)
C2 0.0339(18) 0.0275(17) 0.0266(15) -0.0038(12) 0.0040(13) -0.0043(13)
C3 0.073(3) 0.0278(18) 0.0438(19) -0.0095(15) 0.019(2) -0.0198(17)
C4 0.018(3) 0.028(3) 0.028(3) 0.004(2) -0.003(3) -0.006(3)
C4' 0.022(6) 0.035(5) 0.089(7) 0.015(4) -0.003(5) -0.014(4)
C5 0.019(5) 0.039(5) 0.029(3) 0.007(3) -0.004(3) -0.012(3)
C5' 0.018(3) 0.030(4) 0.053(4) 0.000(3) -0.003(3) -0.004(3)
C6 0.030(4) 0.029(4) 0.021(3) -0.001(3) 0.005(3) -0.003(3)
C6' 0.037(4) 0.028(4) 0.027(4) -0.007(3) 0.012(3) 0.002(3)
C7 0.031(2) 0.048(2) 0.055(2) -0.0220(18) 0.0075(17) -0.0096(16)
C8 0.039(2) 0.047(2) 0.0308(16) -0.0138(15) 0.0091(15) -0.0194(17)
C9 0.0327(17) 0.0239(15) 0.0285(14) -0.0052(15) -0.0026(13) -0.0021(12)
C10 0.0386(19) 0.042(2) 0.0314(14) -0.0023(15) -0.0092(13) -0.0111(15)
C11 0.037(2) 0.080(3) 0.0382(18) 0.0132(18) -0.0105(19) -0.007(2)
C12 0.035(2) 0.080(3) 0.0327(18) 0.0107(18) -0.0082(16) -0.0052(19)
C13 0.041(2) 0.039(2) 0.0287(15) -0.0015(14) -0.0106(14) -0.0063(15)
C14 0.0303(17) 0.0347(17) 0.0327(15) 0.0040(13) -0.0052(15) -0.0003(15)
C15 0.0360(19) 0.0358(17) 0.0298(15) 0.0033(13) -0.0085(14) -0.0037(13)
C16 0.0250(16) 0.046(2) 0.0283(15) -0.0014(15) 0.0015(14) -0.0014(15)
N1 0.0276(14) 0.0236(14) 0.0346(14) -0.0038(12) 0.0060(12) -0.0083(10)
N2 0.013(3) 0.021(3) 0.028(3) 0.000(2) 0.000(2) -0.003(2)
N2' 0.020(4) 0.025(3) 0.052(4) 0.010(3) 0.002(3) -0.001(2)
N3 0.012(3) 0.029(3) 0.022(3) -0.002(2) -0.005(2) -0.002(2)
N3' 0.016(3) 0.029(3) 0.034(3) -0.005(2) -0.001(3) -0.004(2)
N4 0.0182(13) 0.0244(14) 0.0400(15) -0.0048(12) 0.0082(12) -0.0042(10)
O1 0.0318(11) 0.0423(14) 0.0263(10) -0.0006(9) -0.0044(9) 0.0072(14)
O1W 0.0355(13) 0.0341(12) 0.0365(11) -0.0051(9) -0.0060(11) -0.0012(11)
O2 0.0369(12) 0.0347(13) 0.0268(9) -0.0011(10) -0.0013(9) 0.0002(10)
O2W 0.0264(13) 0.0401(14) 0.0523(13) -0.0002(11) 0.0035(11) -0.0003(10)
O3 0.0299(12) 0.0564(15) 0.0285(10) 0.0002(10) -0.0055(9) -0.0090(13)
O3W 0.0340(14) 0.0542(16) 0.0388(12) -0.0111(11) -0.0041(11) 0.0039(12)
O4 0.0453(16) 0.0580(18) 0.0458(13) 0.0141(13) -0.0210(12) 0.0038(12)

loop_
_atom_type_symbol
_atom_type_description
_atom_type_scat_dispersion_real
_atom_type_scat_dispersion_imag
_atom_type_scat_source
C C 0.0033 0.0016 'International Tables Vol C Tables 4.2.6.8 and 6.1.1.4'
H H 0.0000 0.0000 'International Tables Vol C Tables 4.2.6.8 and 6.1.1.4'
N N 0.0061 0.0033 'International Tables Vol C Tables 4.2.6.8 and 6.1.1.4'
O O 0.0106 0.0060 'International Tables Vol C Tables 4.2.6.8 and 6.1.1.4'
Zn Zn 0.2839 1.4301 'International Tables Vol C Tables 4.2.6.8 and 6.1.1.4'

loop_
_geom_angle_atom_site_label_1
_geom_angle_atom_site_label_2
_geom_angle_atom_site_label_3
_geom_angle
_geom_angle_site_symmetry_1
_geom_angle_site_symmetry_3
_geom_angle_publ_flag
O1 Zn1 N1 113.44(10) . 3_455 y
O1 Zn1 O3 102.04(9) . 2_664 y
N1 Zn1 O3 125.35(10) 3_455 2_664 y
O1 Zn1 N4 112.41(10) . . y
N1 Zn1 N4 105.15(10) 3_455 . y
O3 Zn1 N4 97.44(10) 2_664 . y
C1' C1 N1 75.5(13) . . ?
C1' C1 N2 101.6(16) . . ?
N1 C1 N2 110.4(6) . . ?
C1' C1 N2' 70.4(14) . . ?
N1 C1 N2' 106.7(6) . . ?
C1' C1 H1A 92.2 . . ?
N1 C1 H1A 125.0 . . ?
N2 C1 H1A 124.6 . . ?
N2' C1 H1A 119.2 . . ?
N1 C1 H1'A 100.9 . . ?
N2 C1 H1'A 125.0 . . ?
N2' C1 H1'A 96.9 . . ?
C1 C1' N2' 81.6(14) . . ?
C1 C1' N1 75.7(13) . . ?
N2' C1' N1 110.8(8) . . ?
N1 C1' N2 96.0(6) . . ?
N2' C1' H1A 108.4 . . ?
N1 C1' H1A 108.0 . . ?
N2 C1' H1A 92.5 . . ?
C1 C1' H1'A 106.4 . . ?
N2' C1' H1'A 124.0 . . ?
N1 C1' H1'A 125.0 . . ?
N2 C1' H1'A 130.8 . . ?
H1A C1' H1'A 52.7 . . ?
C3 C2 N1 110.6(3) . . ?
C3 C2 H2A 124.7 . . ?
N1 C2 H2A 124.7 . . ?
N2 C3 C2 106.2(4) . . ?
C2 C3 N2' 103.6(4) . . ?
N2 C3 H3A 126.4 . . ?
C2 C3 H3A 126.4 . . ?
N2' C3 H3A 126.4 . . ?
C5' C4 C4' 88.2(8) . . ?
C5' C4 N2 163.9(8) . . ?
C4' C4 N2 85.1(6) . . ?
N2 C4 C5 109.0(5) . . ?
C5' C4 N2' 144.1(8) . . ?
C5 C4 N2' 82.6(5) . . ?
C5' C4 H4A 86.3 . . ?
C4' C4 H4A 110.2 . . ?
N2 C4 H4A 109.8 . . ?
C5 C4 H4A 109.0 . . ?
N2' C4 H4A 115.3 . . ?
C4' C4 H4B 130.4 . . ?
N2 C4 H4B 110.1 . . ?
C5 C4 H4B 110.9 . . ?
N2' C4 H4B 127.0 . . ?
H4A C4 H4B 108.1 . . ?
C4' C4 H5'A 110.8 . . ?
N2 C4 H5'A 119.1 . . ?
C5 C4 H5'A 90.4 . . ?
N2' C4 H5'A 126.4 . . ?
H4A C4 H5'A 117.2 . . ?
C4' C4 H5'B 120.4 . . ?
N2 C4 H5'B 138.9 . . ?
C5 C4 H5'B 104.2 . . ?
N2' C4 H5'B 149.6 . . ?
H4B C4 H5'B 78.9 . . ?
H5'A C4 H5'B 83.6 . . ?
C5 C4' C4 102.5(15) . . ?
C5 C4' N2' 160.7(18) . . ?
C4 C4' N2' 75.9(7) . . ?
N2' C4' C5' 111.7(8) . . ?
C5 C4' N2 148.9(18) . . ?
C5' C4' N2 88.8(6) . . ?
C4 C4' H4'A 129.8 . . ?
N2' C4' H4'A 108.6 . . ?
C5' C4' H4'A 108.3 . . ?
N2 C4' H4'A 120.4 . . ?
C5 C4' H4'B 88.3 . . ?
C4 C4' H4'B 116.6 . . ?
N2' C4' H4'B 109.9 . . ?
C5' C4' H4'B 109.8 . . ?
N2 C4' H4'B 118.5 . . ?
H4'A C4' H4'B 108.6 . . ?
C4 C4' H5A 139.0 . . ?
N2' C4' H5A 126.1 . . ?
C5' C4' H5A 115.5 . . ?
N2 C4' H5A 142.9 . . ?
H4'A C4' H5A 80.0 . . ?
C4 C4' H5B 116.0 . . ?
N2' C4' H5B 109.3 . . ?
C5' C4' H5B 95.6 . . ?
N2 C4' H5B 115.5 . . ?
H4'B C4' H5B 119.8 . . ?
H5A C4' H5B 90.7 . . ?
C4' C5 C5' 87.2(14) . . ?
C4' C5 N3 156.6(15) . . ?
C5' C5 N3 73.8(5) . . ?
N3 C5 C4 109.0(6) . . ?
C4' C5 N3' 134.7(15) . . ?
C4 C5 N3' 84.8(5) . . ?
C4' C5 H4'A 78.8 . . ?
C5' C5 H4'A 132.1 . . ?
N3 C5 H4'A 124.1 . . ?
C4 C5 H4'A 111.8 . . ?
N3' C5 H4'A 137.5 . . ?
C5' C5 H4'B 106.8 . . ?
N3 C5 H4'B 116.3 . . ?
C4 C5 H4'B 87.0 . . ?
N3' C5 H4'B 117.8 . . ?
H4'A C5 H4'B 102.4 . . ?
C4' C5 H5A 71.4 . . ?
C5' C5 H5A 129.8 . . ?
N3 C5 H5A 110.5 . . ?
C4 C5 H5A 111.0 . . ?
N3' C5 H5A 122.9 . . ?
H4'A C5 H5A 88.5 . . ?
C4' C5 H5B 91.7 . . ?
C5' C5 H5B 117.6 . . ?
N3 C5 H5B 109.0 . . ?
C4 C5 H5B 109.2 . . ?
N3' C5 H5B 117.6 . . ?
H4'B C5 H5B 123.2 . . ?
H5A C5 H5B 108.2 . . ?
C4 C5' C5 81.8(7) . . ?
C4 C5' N3' 163.5(9) . . ?
C5 C5' N3' 84.2(6) . . ?
N3' C5' C4' 110.1(6) . . ?
C4 C5' N3 137.3(8) . . ?
C4' C5' N3 82.4(5) . . ?
C5 C5' H4A 101.8 . . ?
N3' C5' H4A 126.8 . . ?
C4' C5' H4A 80.8 . . ?
N3 C5' H4A 127.3 . . ?
C5 C5' H4B 122.3 . . ?
N3' C5' H4B 134.9 . . ?
C4' C5' H4B 104.5 . . ?
N3 C5' H4B 146.7 . . ?
H4A C5' H4B 86.0 . . ?
C4 C5' H5'A 83.5 . . ?
C5 C5' H5'A 114.5 . . ?
N3' C5' H5'A 110.4 . . ?
C4' C5' H5'A 109.4 . . ?
N3 C5' H5'A 118.5 . . ?
H4A C5' H5'A 114.2 . . ?
C4 C5' H5'B 72.0 . . ?
C5 C5' H5'B 126.0 . . ?
N3' C5' H5'B 110.1 . . ?
C4' C5' H5'B 108.3 . . ?
N3 C5' H5'B 124.9 . . ?
H4B C5' H5'B 84.5 . . ?
H5'A C5' H5'B 108.5 . . ?
C6' C6 N3 85.1(9) . . ?
N3 C6 N4 109.0(5) . . ?
N4 C6 N3' 93.5(4) . . ?
C6' C6 H6A 113.6 . . ?
N3 C6 H6A 125.7 . . ?
N4 C6 H6A 125.3 . . ?
N3' C6 H6A 134.4 . . ?
C6' C6 H6'A 46.8 . . ?
N3 C6 H6'A 110.2 . . ?
N4 C6 H6'A 96.2 . . ?
N3' C6 H6'A 87.9 . . ?
H6A C6 H6'A 67.0 . . ?
C6 C6' N4 78.0(8) . . ?
C6 C6' N3' 95.3(10) . . ?
N4 C6' N3' 111.8(5) . . ?
C6 C6' N3 62.8(8) . . ?
N4 C6' N3 104.1(5) . . ?
N4 C6' H6A 97.2 . . ?
N3' C6' H6A 116.5 . . ?
N3 C6' H6A 87.3 . . ?
C6 C6' H6'A 96.0 . . ?
N4 C6' H6'A 123.8 . . ?
N3' C6' H6'A 124.4 . . ?
N3 C6' H6'A 122.7 . . ?
H6A C6' H6'A 59.4 . . ?
N3' C7 C8 105.6(4) . . ?
C8 C7 N3 103.7(4) . . ?
N3' C7 H7A 126.4 . . ?
C8 C7 H7A 126.4 . . ?
N3 C7 H7A 126.4 . . ?
C7 C8 N4 110.8(3) . . ?
C7 C8 H8A 124.6 . . ?
N4 C8 H8A 124.6 . . ?
O2 C9 O1 123.0(3) . . ?
O2 C9 C10 121.2(3) . . ?
O1 C9 C10 115.8(3) . . ?
C11 C10 C9 115.0(3) . . ?
C11 C10 H10A 108.5 . . ?
C9 C10 H10A 108.5 . . ?
C11 C10 H10B 108.5 . . ?
C9 C10 H10B 108.5 . . ?
H10A C10 H10B 107.5 . . ?
C10 C11 C12 113.2(3) . . ?
C10 C11 H11A 108.9 . . ?
C12 C11 H11A 108.9 . . ?
C10 C11 H11B 108.9 . . ?
C12 C11 H11B 108.9 . . ?
H11A C11 H11B 107.8 . . ?
C13 C12 C11 114.3(3) . . ?
C13 C12 H12A 108.7 . . ?
C11 C12 H12A 108.7 . . ?
C13 C12 H12B 108.7 . . ?
C11 C12 H12B 108.7 . . ?
H12A C12 H12B 107.6 . . ?
C12 C13 C14 113.4(3) . . ?
C12 C13 H13A 108.9 . . ?
C14 C13 H13A 108.9 . . ?
C12 C13 H13B 108.9 . . ?
C14 C13 H13B 108.9 . . ?
H13A C13 H13B 107.7 . . ?
C15 C14 C13 112.3(3) . . ?
C15 C14 H14A 109.1 . . ?
C13 C14 H14A 109.1 . . ?
C15 C14 H14B 109.1 . . ?
C13 C14 H14B 109.1 . . ?
H14A C14 H14B 107.9 . . ?
C14 C15 C16 114.1(3) . . ?
C14 C15 H15A 108.7 . . ?
C16 C15 H15A 108.7 . . ?
C14 C15 H15B 108.7 . . ?
C16 C15 H15B 108.7 . . ?
H15A C15 H15B 107.6 . . ?
O4 C16 O3 121.0(3) . . ?
O4 C16 C15 121.8(3) . . ?
O3 C16 C15 117.2(3) . . ?
C1 N1 C2 102.8(4) . . ?
C1' N1 C2 107.2(5) . . ?
C1 N1 Zn1 125.8(4) . 3_445 ?
C1' N1 Zn1 124.3(4) . 3_445 ?
C2 N1 Zn1 127.9(2) . 3_445 ?
C3 N2 C1 107.8(5) . . ?
C3 N2 C4 126.1(5) . . ?
C1 N2 C4 124.9(6) . . ?
C3 N2 C1' 100.2(5) . . ?
C4 N2 C1' 122.9(6) . . ?
C3 N2 C4' 113.9(6) . . ?
C1 N2 C4' 108.8(6) . . ?
C1' N2 C4' 92.7(6) . . ?
C1' N2' C4' 127.1(8) . . ?
C1 N2' C4' 130.8(8) . . ?
C1' N2' C3 105.2(6) . . ?
C1 N2' C3 95.3(5) . . ?
C4' N2' C3 127.7(6) . . ?
C1' N2' C4 129.0(7) . . ?
C1 N2' C4 108.6(6) . . ?
C3 N2' C4 103.3(5) . . ?
C6 N3 C7 107.0(5) . . ?
C6 N3 C5 125.8(6) . . ?
C7 N3 C5 127.2(5) . . ?
C7 N3 C6' 91.8(4) . . ?
C5 N3 C6' 131.7(6) . . ?
C6 N3 C5' 126.0(6) . . ?
C7 N3 C5' 99.1(4) . . ?
C6' N3 C5' 102.9(5) . . ?
C7 N3' C6' 106.7(5) . . ?
C7 N3' C5' 125.1(5) . . ?
C6' N3' C5' 127.9(6) . . ?
C7 N3' C6 100.1(5) . . ?
C5' N3' C6 124.4(5) . . ?
C7 N3' C5 111.6(5) . . ?
C6' N3' C5 113.0(5) . . ?
C5' N3' C5 46.3(4) . . ?
C6 N3' C5 90.7(4) . . ?
C6' N4 C8 101.8(4) . . ?
C8 N4 C6 106.7(4) . . ?
C6' N4 Zn1 129.0(4) . . ?
C8 N4 Zn1 126.7(2) . . ?
C6 N4 Zn1 123.9(3) . . ?
C9 O1 Zn1 115.50(19) . . ?
H1WA O1W H1WB 110.0 . . ?
H2WA O2W H2WB 108.9 . . ?
C16 O3 Zn1 103.7(2) . 2_665 ?
H3WA O3W H3WB 108.4 . . ?

loop_
_geom_bond_atom_site_label_1
_geom_bond_atom_site_label_2
_geom_bond_distance
_geom_bond_site_symmetry_2
_geom_bond_publ_flag
Zn1 O1 1.969(2) . y
Zn1 N1 2.004(2) 3_455 y
Zn1 O3 2.011(2) 2_664 y
Zn1 N4 2.040(2) . y
C1 C1' 0.667(8) . ?
C1 N1 1.341(9) . ?
C1 N2 1.345(11) . ?
C1 N2' 1.404(11) . ?
C1 H1A 0.9599 . ?
C1' N2' 1.337(12) . ?
C1' N1 1.339(10) . ?
C1' N2 1.617(11) . ?
C1' H1'A 0.9599 . ?
C2 C3 1.334(5) . ?
C2 N1 1.358(4) . ?
C2 H2A 0.9500 . ?
C3 N2 1.310(6) . ?
C3 N2' 1.497(8) . ?
C3 H3A 1.0000 . ?
C4 N2 1.469(8) . ?
C4 C5 1.530(10) . ?
C4 N2' 1.662(9) . ?
C4 H4A 0.9601 . ?
C4 H4B 0.9599 . ?
C4' N2' 1.456(11) . ?
C4' C5' 1.501(12) . ?
C4' H4'A 0.9600 . ?
C4' H4'B 0.9601 . ?
C5 N3 1.489(9) . ?
C5 H5A 0.9600 . ?
C5 H5B 0.9598 . ?
C5' N3' 1.445(9) . ?
C5' H5'A 0.9600 . ?
C5' H5'B 0.9600 . ?
C6 N3 1.337(9) . ?
C6 N4 1.378(7) . ?
C6 H6A 0.9601 . ?
C6' N3' 1.362(9) . ?
C6' H6'A 0.9600 . ?
C7 N3' 1.310(6) . ?
C7 C8 1.332(5) . ?
C7 N3 1.486(6) . ?
C7 H7A 1.0000 . ?
C8 N4 1.368(4) . ?
C8 H8A 0.9500 . ?
C9 O2 1.233(4) . ?
C9 O1 1.264(3) . ?
C9 C10 1.525(4) . ?
C10 C11 1.495(5) . ?
C10 H10A 0.9900 . ?
C10 H10B 0.9900 . ?
C11 C12 1.528(5) . ?
C11 H11A 0.9900 . ?
C11 H11B 0.9900 . ?
C12 C13 1.518(5) . ?
C12 H12A 0.9900 . ?
C12 H12B 0.9900 . ?
C13 C14 1.538(4) . ?
C13 H13A 0.9900 . ?
C13 H13B 0.9900 . ?
C14 C15 1.512(4) . ?
C14 H14A 0.9900 . ?
C14 H14B 0.9900 . ?
C15 C16 1.509(4) . ?
C15 H15A 0.9900 . ?
C15 H15B 0.9900 . ?
C16 O4 1.217(4) . ?
C16 O3 1.277(4) . ?
N1 Zn1 2.004(2) 3_445 ?
O1W H1WA 0.8500 . ?
O1W H1WB 0.8501 . ?
O2W H2WA 0.8499 . ?
O2W H2WB 0.8500 . ?
O3 Zn1 2.011(2) 2_665 ?
O3W H3WA 0.8498 . ?
O3W H3WB 0.8502 . ?

loop_
_geom_hbond_atom_site_label_D
_geom_hbond_atom_site_label_H
_geom_hbond_atom_site_label_A
_geom_hbond_distance_DH
_geom_hbond_distance_HA
_geom_hbond_distance_DA
_geom_hbond_angle_DHA
_geom_hbond_site_symmetry_A
O1W H1WB O3 0.85 1.95 2.796(3) 173.7 .
O1W H1WA O2W 0.85 1.97 2.798(3) 165.4 4_466
O2W H2WA O1W 0.85 1.91 2.713(3) 156.6 .
O2W H2WB O3W 0.85 1.92 2.720(3) 156.5 1_655
O3W H3WA O2 0.85 1.96 2.813(3) 179.1 1_655
O3W H3WB O1W 0.85 1.95 2.800(3) 178.3 .

loop_
_geom_torsion_atom_site_label_1
_geom_torsion_atom_site_label_2
_geom_torsion_atom_site_label_3
_geom_torsion_atom_site_label_4
_geom_torsion
C9 C10 C11 C12 -178.1(3)
C10 C11 C12 C13 -69.6(5)
C11 C12 C13 C14 -176.7(3)
C12 C13 C14 C15 -63.2(4)
C13 C14 C15 C16 -171.0(3)
